data_7017034
loop_
_publ_author_name
'Blagg, Robin J.'
'L\'opez-G\'omez, Mar\'ia J'
'Charmant, Jonathan P. H.'
'Connelly, Neil G.'
'Cowell, John J.'
'Haddow, Mairi F.'
'Hamilton, Alex'
'Orpen, A. Guy'
'Riis-Johannessen, Thomas'
'Saithong, Saowanit'

_publ_section_title
;
 The oxidative conversion of the N,S-bridged complexes [{RhLL'(\m-X)}(2)]
 to [(RhLL')(3)(\m-X)(2)](+) (X = mt or taz): a comparison with the
 oxidation of N,N-bridged analogues.
;
_journal_issue 43
_journal_name_full 'Dalton transactions (Cambridge, England : 2003)'
_journal_page_first 11497
_journal_page_last 11510
_journal_paper_doi 10.1039/c1dt10930h
_journal_volume 40
_journal_year 2011
_chemical_formula_moiety 'C67 H61 N6 O3 P3 Rh3 S2, F6 P, 3(C H2 Cl2)'
_chemical_formula_sum 'C70 H67 Cl6 F6 N6 O3 P4 Rh3 S2'
_chemical_formula_weight 1863.73
_chemical_name_systematic
;
?
;
_space_group_IT_number 2
_symmetry_cell_setting triclinic
_symmetry_space_group_name_Hall '-P 1'
_symmetry_space_group_name_H-M 'P -1'
_atom_sites_solution_hydrogens geom
_atom_sites_solution_primary direct
_atom_sites_solution_secondary difmap
_audit_creation_method SHELXL-97
_cell_angle_alpha 70.04(3)
_cell_angle_beta 80.29(3)
_cell_angle_gamma 76.75(3)
_cell_formula_units_Z 2
_cell_length_a 11.673(2)
_cell_length_b 16.606(3)
_cell_length_c 21.794(4)
_cell_measurement_reflns_used 4328
_cell_measurement_temperature 173(2)
_cell_measurement_theta_max 22.057
_cell_measurement_theta_min 2.157
_cell_volume 3846.2(15)
_computing_cell_refinement 'Bruker SMART V5.054 (Bruker, 1998)'
_computing_data_collection 'Bruker SMART V5.054 (Bruker, 1998)'
_computing_data_reduction 'Bruker SAINT V6.41A (Bruker, 2002)'
_computing_molecular_graphics 'Bruker SHELXTL V6.14 (Bruker AXS, 2003)'
_computing_publication_material 'Bruker SHELXTL V6.14 (Bruker AXS, 2003)'
_computing_structure_refinement 'SHELXL V6.12 (Bruker 2001)'
_computing_structure_solution 'SHELXS V6.12 (Bruker 2001)'
_diffrn_ambient_temperature 173(2)
_diffrn_detector_area_resol_mean 8.5
_diffrn_measured_fraction_theta_full 0.988
_diffrn_measured_fraction_theta_max 0.988
_diffrn_measurement_device_type 'CCD area detector'
_diffrn_measurement_method 'omega scans'
_diffrn_radiation_monochromator graphite
_diffrn_radiation_source 'fine-focus sealed tube'
_diffrn_radiation_type MoK\a
_diffrn_radiation_wavelength 0.71073
_diffrn_reflns_av_R_equivalents 0.0572
_diffrn_reflns_av_sigmaI/netI 0.0788
_diffrn_reflns_limit_h_max 15
_diffrn_reflns_limit_h_min -15
_diffrn_reflns_limit_k_max 21
_diffrn_reflns_limit_k_min -21
_diffrn_reflns_limit_l_max 28
_diffrn_reflns_limit_l_min -28
_diffrn_reflns_number 43773
_diffrn_reflns_theta_full 27.42
_diffrn_reflns_theta_max 27.42
_diffrn_reflns_theta_min 1.90
_exptl_absorpt_coefficient_mu 1.046
_exptl_absorpt_correction_T_max 0.950000
_exptl_absorpt_correction_T_min 0.686335
_exptl_absorpt_correction_type multi-scan
_exptl_absorpt_process_details 'SADABS V2.10 (Bruker 2003)'
_exptl_crystal_colour red-orange
_exptl_crystal_density_diffrn 1.609
_exptl_crystal_density_method 'not measured'
_exptl_crystal_description plate
_exptl_crystal_F_000 1872
_exptl_crystal_size_max 0.36
_exptl_crystal_size_mid 0.26
_exptl_crystal_size_min 0.05
_refine_diff_density_max 1.275
_refine_diff_density_min -1.358
_refine_diff_density_rms 0.125
_refine_ls_extinction_method none
_refine_ls_goodness_of_fit_ref 1.005
_refine_ls_hydrogen_treatment constr
_refine_ls_matrix_type full
_refine_ls_number_parameters 979
_refine_ls_number_reflns 17297
_refine_ls_number_restraints 48
_refine_ls_restrained_S_all 1.004
_refine_ls_R_factor_all 0.0749
_refine_ls_R_factor_gt 0.0516
_refine_ls_shift/su_max 0.002
_refine_ls_shift/su_mean 0.000
_refine_ls_structure_factor_coef Fsqd
_refine_ls_weighting_details 'calc w=1/[\s^2^(Fo^2^)+(0.0575P)^2^+2.6362P] where P=(Fo^2^+2Fc^2^)/3'
_refine_ls_weighting_scheme calc
_refine_ls_wR_factor_gt 0.1141
_refine_ls_wR_factor_ref 0.1235
_reflns_number_gt 13187
_reflns_number_total 17297
_reflns_threshold_expression >2sigma(I)
_cod_data_source_file c1dt10930h.txt
_cod_data_source_block 13
_cod_original_cell_volume 3846.2(13)
_cod_database_code 7017034

loop_
_symmetry_equiv_pos_as_xyz
'x, y, z'
'-x, -y, -z'

loop_
_atom_site_label
_atom_site_type_symbol
_atom_site_fract_x
_atom_site_fract_y
_atom_site_fract_z
_atom_site_U_iso_or_equiv
_atom_site_adp_type
_atom_site_occupancy
_atom_site_symmetry_multiplicity
_atom_site_calc_flag
_atom_site_refinement_flags
_atom_site_disorder_assembly
_atom_site_disorder_group
Rh1 Rh 0.26480(3) 0.75530(2) 0.168694(15) 0.01277(8) Uani 1 1 d . . .
Rh2 Rh -0.09298(3) 0.83525(2) 0.314718(15) 0.01268(8) Uani 1 1 d . . .
Rh3 Rh 0.10155(3) 0.91224(2) 0.207794(15) 0.01256(8) Uani 1 1 d . . .
P1 P 0.28079(10) 0.73815(7) 0.06808(5) 0.0149(2) Uani 1 1 d . . .
P2 P -0.13829(10) 0.82315(7) 0.42339(5) 0.0161(2) Uani 1 1 d . . .
P3 P 0.20585(10) 1.00462(7) 0.22194(5) 0.0145(2) Uani 1 1 d . . .
S1 S 0.23116(9) 0.78832(7) 0.27150(5) 0.0140(2) Uani 1 1 d . . .
S2 S -0.04892(9) 0.83735(7) 0.20101(5) 0.0148(2) Uani 1 1 d . . .
N1 N 0.0338(3) 0.7207(2) 0.33987(15) 0.0129(7) Uani 1 1 d . . .
N2 N 0.0067(3) 0.6410(2) 0.38134(16) 0.0166(8) Uani 1 1 d . . .
N3 N 0.1993(3) 0.6250(2) 0.35009(16) 0.0151(7) Uani 1 1 d . . .
N4 N 0.1205(3) 0.6913(2) 0.20020(16) 0.0145(7) Uani 1 1 d . . .
N5 N 0.1288(3) 0.6019(2) 0.21611(16) 0.0180(8) Uani 1 1 d . . .
N6 N -0.0591(3) 0.6636(2) 0.22915(16) 0.0161(8) Uani 1 1 d . . .
O1 O 0.4836(3) 0.8318(2) 0.11941(15) 0.0239(7) Uani 1 1 d . . .
O2 O -0.2591(3) 1.0045(2) 0.26987(16) 0.0288(8) Uani 1 1 d . . .
O3 O -0.0139(3) 1.0653(2) 0.10397(17) 0.0325(8) Uani 1 1 d . . .
C1 C 0.1490(4) 0.7103(3) 0.32195(18) 0.0142(9) Uani 1 1 d . . .
C2 C 0.1073(4) 0.5848(3) 0.38683(19) 0.0162(9) Uani 1 1 d . . .
C3 C 0.1214(4) 0.4908(3) 0.4255(2) 0.0286(11) Uani 1 1 d . . .
H3A H 0.0439 0.4767 0.4460 0.043 Uiso 1 1 calc R . .
H3B H 0.1739 0.4778 0.4597 0.043 Uiso 1 1 calc R . .
H3C H 0.1556 0.4557 0.3965 0.043 Uiso 1 1 calc R . .
C4 C 0.3261(4) 0.5839(3) 0.3408(2) 0.0192(9) Uani 1 1 d . . .
H4A H 0.3570 0.6084 0.2944 0.023 Uiso 1 1 calc R . .
H4B H 0.3320 0.5204 0.3503 0.023 Uiso 1 1 calc R . .
C5 C 0.4016(4) 0.5987(3) 0.3849(2) 0.0298(11) Uani 1 1 d . . .
H5A H 0.4018 0.6611 0.3729 0.045 Uiso 1 1 calc R . .
H5B H 0.4827 0.5673 0.3794 0.045 Uiso 1 1 calc R . .
H5C H 0.3691 0.5771 0.4307 0.045 Uiso 1 1 calc R . .
C6 C 0.0078(4) 0.7271(3) 0.20936(18) 0.0129(8) Uani 1 1 d . . .
C7 C 0.0191(4) 0.5869(3) 0.2334(2) 0.0160(9) Uani 1 1 d . . .
C8 C -0.0140(4) 0.5002(3) 0.2535(2) 0.0266(11) Uani 1 1 d . . .
H8A H -0.0559 0.4966 0.2194 0.040 Uiso 1 1 calc R . .
H8B H -0.0655 0.4914 0.2948 0.040 Uiso 1 1 calc R . .
H8C H 0.0576 0.4550 0.2597 0.040 Uiso 1 1 calc R . .
C9 C -0.1896(4) 0.6762(3) 0.2443(2) 0.0227(10) Uani 1 1 d . . .
H9A H -0.2164 0.7233 0.2645 0.027 Uiso 1 1 calc R . .
H9B H -0.2112 0.6219 0.2765 0.027 Uiso 1 1 calc R . .
C10 C -0.2527(4) 0.6995(3) 0.1831(3) 0.0330(12) Uani 1 1 d . . .
H10A H -0.2335 0.7542 0.1516 0.049 Uiso 1 1 calc R . .
H10B H -0.3383 0.7065 0.1950 0.049 Uiso 1 1 calc R . .
H10C H -0.2268 0.6528 0.1631 0.049 Uiso 1 1 calc R . .
C11 C 0.3980(4) 0.8039(3) 0.1400(2) 0.0176(9) Uani 1 1 d . . .
C12 C -0.1985(4) 0.9384(3) 0.2888(2) 0.0162(9) Uani 1 1 d . . .
C13 C 0.0275(4) 1.0080(3) 0.1456(2) 0.0200(10) Uani 1 1 d . . .
C14 C 0.1580(4) 0.6983(3) 0.0520(2) 0.0186(9) Uani 1 1 d . . .
C15 C 0.1612(5) 0.6093(3) 0.0683(2) 0.0261(11) Uani 1 1 d . . .
H15 H 0.2299 0.5691 0.0846 0.031 Uiso 1 1 calc R . .
C16 C 0.0654(5) 0.5784(4) 0.0608(2) 0.0350(13) Uani 1 1 d . . .
H16 H 0.0686 0.5174 0.0724 0.042 Uiso 1 1 calc R . .
C17 C -0.0345(5) 0.6357(4) 0.0368(3) 0.0417(15) Uani 1 1 d . . .
H17 H -0.0995 0.6142 0.0313 0.050 Uiso 1 1 calc R . .
C18 C -0.0402(5) 0.7250(4) 0.0206(3) 0.0438(15) Uani 1 1 d . . .
H18 H -0.1094 0.7644 0.0044 0.053 Uiso 1 1 calc R . .
C19 C 0.0554(5) 0.7567(3) 0.0281(2) 0.0312(12) Uani 1 1 d . . .
H19 H 0.0514 0.8177 0.0170 0.037 Uiso 1 1 calc R . .
C20 C 0.4135(4) 0.6643(3) 0.0478(2) 0.0170(9) Uani 1 1 d . . .
C21 C 0.4984(4) 0.6248(3) 0.0933(2) 0.0200(10) Uani 1 1 d . . .
H21 H 0.4845 0.6346 0.1346 0.024 Uiso 1 1 calc R . .
C22 C 0.6020(4) 0.5718(3) 0.0783(2) 0.0263(11) Uani 1 1 d . . .
H22 H 0.6585 0.5452 0.1093 0.032 Uiso 1 1 calc R . .
C23 C 0.6235(4) 0.5574(3) 0.0176(2) 0.0288(11) Uani 1 1 d . . .
H23 H 0.6960 0.5232 0.0065 0.035 Uiso 1 1 calc R . .
C24 C 0.5379(4) 0.5936(3) -0.0270(2) 0.0258(11) Uani 1 1 d . . .
H24 H 0.5515 0.5823 -0.0678 0.031 Uiso 1 1 calc R . .
C25 C 0.4338(4) 0.6456(3) -0.0120(2) 0.0192(9) Uani 1 1 d . . .
H25 H 0.3755 0.6690 -0.0422 0.023 Uiso 1 1 calc R . .
C26 C 0.2808(4) 0.8440(3) 0.00402(19) 0.0163(9) Uani 1 1 d . . .
C27 C 0.2023(4) 0.9161(3) 0.0172(2) 0.0222(10) Uani 1 1 d . . .
H27 H 0.1564 0.9086 0.0584 0.027 Uiso 1 1 calc R . .
C28 C 0.1921(4) 0.9979(3) -0.0301(2) 0.0258(11) Uani 1 1 d . . .
H28 H 0.1376 1.0458 -0.0216 0.031 Uiso 1 1 calc R . .
C29 C 0.2613(4) 1.0095(3) -0.0893(2) 0.0259(11) Uani 1 1 d . . .
H29 H 0.2552 1.0657 -0.1211 0.031 Uiso 1 1 calc R . .
C30 C 0.3398(4) 0.9394(3) -0.1027(2) 0.0242(11) Uani 1 1 d . . .
H30 H 0.3867 0.9479 -0.1438 0.029 Uiso 1 1 calc R . .
C31 C 0.3500(4) 0.8566(3) -0.0563(2) 0.0218(10) Uani 1 1 d . . .
H31 H 0.4038 0.8088 -0.0657 0.026 Uiso 1 1 calc R . .
C32 C -0.2550(4) 0.7584(3) 0.4622(2) 0.0179(9) Uani 1 1 d . . .
C33 C -0.2678(4) 0.6948(3) 0.4360(2) 0.0212(10) Uani 1 1 d . . .
H33 H -0.2154 0.6852 0.3998 0.025 Uiso 1 1 calc R . .
C34 C -0.3571(4) 0.6459(3) 0.4629(2) 0.0244(10) Uani 1 1 d . . .
H34 H -0.3655 0.6031 0.4450 0.029 Uiso 1 1 calc R . .
C35 C -0.4337(4) 0.6597(3) 0.5161(2) 0.0295(12) Uani 1 1 d . . .
H35 H -0.4944 0.6263 0.5344 0.035 Uiso 1 1 calc R . .
C36 C -0.4220(4) 0.7225(3) 0.5428(2) 0.0311(12) Uani 1 1 d . . .
H36 H -0.4750 0.7317 0.5790 0.037 Uiso 1 1 calc R . .
C37 C -0.3324(4) 0.7722(3) 0.5165(2) 0.0254(11) Uani 1 1 d . . .
H37 H -0.3240 0.8145 0.5349 0.030 Uiso 1 1 calc R . .
C38 C -0.1913(4) 0.9213(3) 0.4491(2) 0.0229(10) Uani 1 1 d . . .
C39 C -0.2994(5) 0.9743(3) 0.4308(2) 0.0273(11) Uani 1 1 d . . .
H39 H -0.3441 0.9607 0.4043 0.033 Uiso 1 1 calc R . .
C40 C -0.3415(5) 1.0472(4) 0.4516(3) 0.0441(15) Uani 1 1 d . . .
H40 H -0.4155 1.0830 0.4395 0.053 Uiso 1 1 calc R . .
C41 C -0.2764(6) 1.0683(4) 0.4899(3) 0.0443(15) Uani 1 1 d . . .
H41 H -0.3047 1.1191 0.5027 0.053 Uiso 1 1 calc R . .
C42 C -0.1711(6) 1.0154(4) 0.5092(3) 0.0425(14) Uani 1 1 d . . .
H42 H -0.1271 1.0294 0.5358 0.051 Uiso 1 1 calc R . .
C43 C -0.1285(5) 0.9414(3) 0.4897(2) 0.0295(12) Uani 1 1 d . . .
H43 H -0.0564 0.9044 0.5040 0.035 Uiso 1 1 calc R . .
C44 C -0.0104(4) 0.7681(3) 0.4702(2) 0.0191(9) Uani 1 1 d . . .
C45 C -0.0182(4) 0.7066(3) 0.5324(2) 0.0232(10) Uani 1 1 d . . .
H45 H -0.0930 0.6927 0.5527 0.028 Uiso 1 1 calc R . .
C46 C 0.0823(4) 0.6656(3) 0.5650(2) 0.0268(11) Uani 1 1 d . . .
H46 H 0.0757 0.6241 0.6074 0.032 Uiso 1 1 calc R . .
C47 C 0.1936(4) 0.6851(3) 0.5358(2) 0.0278(11) Uani 1 1 d . . .
H47 H 0.2624 0.6560 0.5578 0.033 Uiso 1 1 calc R . .
C48 C 0.2019(4) 0.7473(3) 0.4744(2) 0.0235(10) Uani 1 1 d . . .
H48 H 0.2765 0.7619 0.4546 0.028 Uiso 1 1 calc R . .
C49 C 0.1008(4) 0.7884(3) 0.4418(2) 0.0190(9) Uani 1 1 d . . .
H49 H 0.1074 0.8309 0.3997 0.023 Uiso 1 1 calc R . .
C50 C 0.1210(4) 1.0686(3) 0.2736(2) 0.0176(9) Uani 1 1 d . . .
C51 C 0.0003(4) 1.0680(3) 0.2908(2) 0.0236(10) Uani 1 1 d . . .
H51 H -0.0364 1.0334 0.2761 0.028 Uiso 1 1 calc R . .
C52 C -0.0672(5) 1.1172(3) 0.3294(2) 0.0326(12) Uani 1 1 d . . .
H52 H -0.1488 1.1148 0.3413 0.039 Uiso 1 1 calc R . .
C53 C -0.0167(5) 1.1691(3) 0.3502(2) 0.0296(11) Uani 1 1 d . . .
H53 H -0.0635 1.2039 0.3754 0.036 Uiso 1 1 calc R . .
C54 C 0.1034(5) 1.1705(3) 0.3342(2) 0.0312(12) Uani 1 1 d . . .
H54 H 0.1387 1.2058 0.3491 0.037 Uiso 1 1 calc R . .
C55 C 0.1725(4) 1.1206(3) 0.2965(2) 0.0255(11) Uani 1 1 d . . .
H55 H 0.2546 1.1217 0.2863 0.031 Uiso 1 1 calc R . .
C56 C 0.3439(4) 0.9528(3) 0.2616(2) 0.0176(9) Uani 1 1 d . . .
C57 C 0.3418(4) 0.9229(3) 0.3301(2) 0.0218(10) Uani 1 1 d . . .
H57 H 0.2708 0.9349 0.3567 0.026 Uiso 1 1 calc R . .
C58 C 0.4445(4) 0.8755(3) 0.3591(2) 0.0256(11) Uani 1 1 d . . .
H58 H 0.4433 0.8553 0.4055 0.031 Uiso 1 1 calc R . .
C59 C 0.5486(4) 0.8572(3) 0.3209(2) 0.0273(11) Uani 1 1 d . . .
H59 H 0.6178 0.8239 0.3412 0.033 Uiso 1 1 calc R . .
C60 C 0.5514(4) 0.8879(3) 0.2530(2) 0.0259(11) Uani 1 1 d . . .
H60 H 0.6231 0.8764 0.2268 0.031 Uiso 1 1 calc R . .
C61 C 0.4490(4) 0.9356(3) 0.2230(2) 0.0194(10) Uani 1 1 d . . .
H61 H 0.4509 0.9562 0.1765 0.023 Uiso 1 1 calc R . .
C62 C 0.2553(4) 1.0832(3) 0.1449(2) 0.0165(9) Uani 1 1 d . . .
C63 C 0.2542(4) 1.1696(3) 0.1376(2) 0.0231(10) Uani 1 1 d . . .
H63 H 0.2227 1.1917 0.1730 0.028 Uiso 1 1 calc R . .
C64 C 0.2985(5) 1.2242(3) 0.0789(2) 0.0290(12) Uani 1 1 d . . .
H64 H 0.2967 1.2835 0.0743 0.035 Uiso 1 1 calc R . .
C65 C 0.3458(4) 1.1925(3) 0.0266(2) 0.0238(11) Uani 1 1 d . . .
H65 H 0.3776 1.2296 -0.0133 0.029 Uiso 1 1 calc R . .
C66 C 0.3461(4) 1.1063(3) 0.0333(2) 0.0239(10) Uani 1 1 d . . .
H66 H 0.3781 1.0843 -0.0021 0.029 Uiso 1 1 calc R . .
C67 C 0.3002(4) 1.0525(3) 0.0913(2) 0.0200(10) Uani 1 1 d . . .
H67 H 0.2987 0.9941 0.0950 0.024 Uiso 1 1 calc R . .
P4 P 0.65074(12) 0.43870(9) 0.28313(6) 0.0302(3) Uani 1 1 d . . .
F1A F 0.5532(10) 0.5281(7) 0.2555(5) 0.076(4) Uani 0.65 1 d PU A 1
F2A F 0.7432(9) 0.3579(8) 0.3092(6) 0.065(3) Uani 0.65 1 d PU A 1
F3A F 0.5564(8) 0.4095(5) 0.3437(4) 0.058(2) Uani 0.65 1 d PU A 1
F4A F 0.7413(11) 0.4801(11) 0.2203(8) 0.043(3) Uani 0.65 1 d PU A 1
F5A F 0.5983(10) 0.3952(13) 0.2418(9) 0.057(4) Uani 0.65 1 d PU A 1
F6A F 0.6945(15) 0.4903(12) 0.3231(8) 0.054(4) Uani 0.65 1 d PU A 1
F1B F 0.5286(15) 0.4897(13) 0.2756(9) 0.078(6) Uani 0.35 1 d PU A 2
F2B F 0.7848(13) 0.3734(12) 0.2957(10) 0.032(3) Uani 0.35 1 d PU A 2
F3B F 0.6052(17) 0.3576(12) 0.3444(8) 0.086(6) Uani 0.35 1 d PU A 2
F4B F 0.706(2) 0.4998(19) 0.2270(14) 0.059(7) Uani 0.35 1 d PU A 2
F5B F 0.6371(16) 0.383(2) 0.2346(14) 0.033(4) Uani 0.35 1 d PU A 2
F6B F 0.680(2) 0.4763(19) 0.3362(12) 0.050(7) Uani 0.35 1 d PU A 2
C68 C 0.6776(5) 0.5821(3) 0.7788(3) 0.0338(12) Uani 1 1 d . . .
H68A H 0.7031 0.5188 0.7859 0.041 Uiso 1 1 calc R . .
H68B H 0.5925 0.5930 0.7944 0.041 Uiso 1 1 calc R . .
Cl1 Cl 0.69861(13) 0.64011(9) 0.69337(6) 0.0390(3) Uani 1 1 d . . .
Cl2 Cl 0.76011(13) 0.61542(9) 0.82474(7) 0.0409(3) Uani 1 1 d . . .
C69 C 0.5535(6) 0.1900(4) 0.2724(3) 0.0491(16) Uani 1 1 d . . .
H69A H 0.5512 0.2426 0.2847 0.059 Uiso 1 1 calc R . .
H69B H 0.6366 0.1591 0.2701 0.059 Uiso 1 1 calc R . .
Cl3 Cl 0.46484(18) 0.12056(13) 0.33235(12) 0.0866(7) Uani 1 1 d . . .
Cl4 Cl 0.49919(19) 0.22098(16) 0.19520(10) 0.0883(8) Uani 1 1 d . . .
Cl5 Cl 0.8167(2) 0.22988(13) 0.15040(10) 0.0788(6) Uani 1 1 d . . .
C70A C 0.8874(12) 0.2918(8) 0.1778(5) 0.055(3) Uani 0.651(9) 1 d P B 3
H70A H 0.8352 0.3091 0.2137 0.066 Uiso 0.651(9) 1 calc PR B 3
H70B H 0.9607 0.2545 0.1963 0.066 Uiso 0.651(9) 1 calc PR B 3
Cl6A Cl 0.9241(5) 0.3853(3) 0.11781(19) 0.090(2) Uani 0.651(9) 1 d P B 3
C70B C 0.837(2) 0.3289(18) 0.140(2) 0.103(12) Uani 0.349(9) 1 d P B 4
H70C H 0.7778 0.3540 0.1704 0.124 Uiso 0.349(9) 1 calc PR B 4
H70D H 0.8231 0.3661 0.0949 0.124 Uiso 0.349(9) 1 calc PR B 4
Cl6B Cl 0.9843(6) 0.3307(6) 0.1559(5) 0.078(3) Uani 0.349(9) 1 d P B 4

loop_
_atom_site_aniso_label
_atom_site_aniso_U_11
_atom_site_aniso_U_22
_atom_site_aniso_U_33
_atom_site_aniso_U_23
_atom_site_aniso_U_13
_atom_site_aniso_U_12
Rh1 0.01258(17) 0.01547(16) 0.01029(15) -0.00316(12) -0.00005(12) -0.00487(13)
Rh2 0.01232(17) 0.01288(16) 0.01175(16) -0.00194(12) -0.00103(12) -0.00335(13)
Rh3 0.01419(17) 0.01309(16) 0.01044(15) -0.00170(12) -0.00212(12) -0.00507(13)
P1 0.0173(6) 0.0164(5) 0.0111(5) -0.0029(4) -0.0003(4) -0.0064(5)
P2 0.0180(6) 0.0167(5) 0.0138(5) -0.0040(4) 0.0012(4) -0.0066(5)
P3 0.0164(6) 0.0159(5) 0.0119(5) -0.0028(4) -0.0010(4) -0.0071(4)
S1 0.0148(5) 0.0159(5) 0.0114(5) -0.0023(4) -0.0019(4) -0.0057(4)
S2 0.0164(5) 0.0147(5) 0.0135(5) -0.0024(4) -0.0041(4) -0.0045(4)
N1 0.0146(19) 0.0136(17) 0.0099(16) -0.0016(13) -0.0019(13) -0.0040(14)
N2 0.021(2) 0.0153(18) 0.0131(17) -0.0004(14) -0.0021(15) -0.0090(16)
N3 0.0167(19) 0.0155(17) 0.0128(17) -0.0039(14) -0.0016(14) -0.0028(15)
N4 0.021(2) 0.0132(17) 0.0109(16) -0.0041(14) -0.0016(14) -0.0056(15)
N5 0.024(2) 0.0199(19) 0.0112(17) -0.0036(15) 0.0006(15) -0.0097(16)
N6 0.0133(19) 0.0192(18) 0.0163(18) -0.0048(15) -0.0010(14) -0.0057(15)
O1 0.0199(18) 0.0300(18) 0.0223(17) -0.0080(14) 0.0050(13) -0.0114(15)
O2 0.0257(19) 0.0182(17) 0.036(2) -0.0039(15) -0.0061(15) 0.0027(15)
O3 0.034(2) 0.0249(18) 0.034(2) 0.0041(16) -0.0142(16) -0.0090(16)
C1 0.019(2) 0.018(2) 0.0078(19) -0.0047(16) -0.0019(16) -0.0054(18)
C2 0.020(2) 0.013(2) 0.013(2) 0.0008(16) -0.0041(17) -0.0052(18)
C3 0.028(3) 0.018(2) 0.031(3) 0.002(2) -0.002(2) -0.003(2)
C4 0.015(2) 0.016(2) 0.023(2) -0.0011(18) -0.0031(18) -0.0019(18)
C5 0.024(3) 0.031(3) 0.037(3) -0.013(2) -0.013(2) 0.001(2)
C6 0.016(2) 0.018(2) 0.0088(18) -0.0042(16) -0.0031(16) -0.0082(17)
C7 0.018(2) 0.017(2) 0.014(2) -0.0066(17) 0.0010(17) -0.0060(18)
C8 0.027(3) 0.018(2) 0.036(3) -0.008(2) -0.001(2) -0.010(2)
C9 0.018(2) 0.023(2) 0.027(2) -0.007(2) 0.0021(19) -0.0087(19)
C10 0.022(3) 0.031(3) 0.051(3) -0.014(3) -0.018(2) -0.003(2)
C11 0.024(3) 0.018(2) 0.013(2) -0.0056(17) -0.0051(18) -0.0031(19)
C12 0.015(2) 0.020(2) 0.014(2) -0.0058(18) 0.0020(17) -0.0060(18)
C13 0.020(2) 0.020(2) 0.022(2) -0.0062(19) -0.0030(19) -0.0093(19)
C14 0.022(2) 0.027(2) 0.011(2) -0.0062(18) 0.0011(17) -0.014(2)
C15 0.032(3) 0.028(3) 0.023(2) -0.010(2) -0.004(2) -0.011(2)
C16 0.043(3) 0.044(3) 0.028(3) -0.012(2) -0.003(2) -0.024(3)
C17 0.039(3) 0.058(4) 0.043(3) -0.020(3) -0.008(3) -0.029(3)
C18 0.025(3) 0.055(4) 0.053(4) -0.014(3) -0.017(3) -0.006(3)
C19 0.029(3) 0.032(3) 0.032(3) -0.005(2) -0.009(2) -0.008(2)
C20 0.017(2) 0.015(2) 0.020(2) -0.0038(17) -0.0005(17) -0.0055(18)
C21 0.022(2) 0.019(2) 0.020(2) -0.0069(18) 0.0008(18) -0.0061(19)
C22 0.027(3) 0.015(2) 0.035(3) -0.005(2) -0.006(2) -0.002(2)
C23 0.024(3) 0.022(2) 0.040(3) -0.014(2) 0.010(2) -0.006(2)
C24 0.034(3) 0.022(2) 0.027(3) -0.015(2) 0.011(2) -0.016(2)
C25 0.024(3) 0.016(2) 0.019(2) -0.0065(18) 0.0008(18) -0.0071(19)
C26 0.020(2) 0.018(2) 0.012(2) -0.0027(17) -0.0032(17) -0.0062(18)
C27 0.028(3) 0.022(2) 0.019(2) -0.0078(19) -0.0037(19) -0.006(2)
C28 0.029(3) 0.023(2) 0.026(2) -0.007(2) -0.010(2) -0.002(2)
C29 0.031(3) 0.020(2) 0.024(2) 0.0026(19) -0.016(2) -0.004(2)
C30 0.026(3) 0.028(3) 0.016(2) 0.0026(19) -0.0039(19) -0.013(2)
C31 0.022(3) 0.024(2) 0.018(2) -0.0048(19) 0.0021(18) -0.009(2)
C32 0.016(2) 0.018(2) 0.015(2) 0.0006(17) -0.0022(17) -0.0035(18)
C33 0.019(2) 0.021(2) 0.021(2) -0.0030(19) -0.0035(18) -0.0028(19)
C34 0.023(3) 0.019(2) 0.029(3) -0.001(2) -0.009(2) -0.006(2)
C35 0.022(3) 0.034(3) 0.028(3) 0.001(2) -0.007(2) -0.013(2)
C36 0.024(3) 0.041(3) 0.021(2) -0.002(2) 0.005(2) -0.010(2)
C37 0.027(3) 0.028(3) 0.017(2) -0.001(2) 0.0060(19) -0.012(2)
C38 0.024(3) 0.023(2) 0.020(2) -0.0080(19) 0.0093(19) -0.009(2)
C39 0.035(3) 0.025(2) 0.021(2) -0.012(2) 0.005(2) -0.003(2)
C40 0.041(4) 0.035(3) 0.049(4) -0.017(3) 0.008(3) 0.004(3)
C41 0.061(4) 0.036(3) 0.041(3) -0.024(3) 0.013(3) -0.014(3)
C42 0.050(4) 0.042(3) 0.044(3) -0.028(3) 0.007(3) -0.011(3)
C43 0.038(3) 0.033(3) 0.023(2) -0.017(2) 0.006(2) -0.012(2)
C44 0.025(3) 0.018(2) 0.017(2) -0.0081(18) -0.0055(18) -0.0043(19)
C45 0.027(3) 0.022(2) 0.021(2) -0.0030(19) -0.0013(19) -0.011(2)
C46 0.032(3) 0.027(3) 0.020(2) -0.001(2) -0.005(2) -0.010(2)
C47 0.026(3) 0.033(3) 0.027(3) -0.011(2) -0.011(2) -0.002(2)
C48 0.021(3) 0.028(2) 0.024(2) -0.009(2) -0.0003(19) -0.010(2)
C49 0.020(2) 0.025(2) 0.016(2) -0.0099(18) 0.0005(18) -0.0088(19)
C50 0.025(3) 0.017(2) 0.014(2) -0.0072(17) -0.0044(18) -0.0056(19)
C51 0.023(3) 0.027(2) 0.025(2) -0.014(2) 0.002(2) -0.008(2)
C52 0.026(3) 0.040(3) 0.036(3) -0.021(2) 0.005(2) -0.009(2)
C53 0.036(3) 0.033(3) 0.023(2) -0.016(2) 0.000(2) -0.003(2)
C54 0.042(3) 0.030(3) 0.030(3) -0.016(2) -0.004(2) -0.013(2)
C55 0.027(3) 0.030(3) 0.024(2) -0.011(2) -0.002(2) -0.011(2)
C56 0.022(2) 0.015(2) 0.017(2) -0.0010(17) -0.0036(18) -0.0095(18)
C57 0.022(2) 0.025(2) 0.017(2) -0.0006(19) 0.0010(18) -0.011(2)
C58 0.028(3) 0.030(3) 0.016(2) 0.0045(19) -0.0063(19) -0.014(2)
C59 0.020(3) 0.032(3) 0.026(2) 0.003(2) -0.012(2) -0.010(2)
C60 0.017(2) 0.031(3) 0.027(2) -0.006(2) -0.0046(19) -0.001(2)
C61 0.019(2) 0.025(2) 0.017(2) -0.0046(18) -0.0033(18) -0.0117(19)
C62 0.014(2) 0.022(2) 0.015(2) -0.0043(17) -0.0035(17) -0.0059(18)
C63 0.028(3) 0.023(2) 0.019(2) -0.0031(19) -0.0030(19) -0.010(2)
C64 0.037(3) 0.021(2) 0.028(3) 0.001(2) -0.005(2) -0.015(2)
C65 0.018(2) 0.030(3) 0.019(2) 0.004(2) -0.0045(18) -0.013(2)
C66 0.022(3) 0.032(3) 0.016(2) -0.004(2) 0.0000(18) -0.009(2)
C67 0.020(2) 0.025(2) 0.018(2) -0.0071(19) -0.0032(18) -0.0080(19)
P4 0.0224(7) 0.0405(8) 0.0269(7) -0.0078(6) 0.0035(5) -0.0128(6)
F1A 0.055(6) 0.081(7) 0.049(4) 0.002(4) 0.002(4) 0.031(5)
F2A 0.081(9) 0.057(6) 0.043(5) -0.010(4) -0.023(6) 0.016(6)
F3A 0.064(5) 0.073(5) 0.037(4) -0.011(4) 0.026(3) -0.047(4)
F4A 0.018(5) 0.078(8) 0.031(3) -0.015(4) 0.015(4) -0.020(5)
F5A 0.040(8) 0.086(9) 0.056(5) -0.030(5) 0.011(6) -0.035(7)
F6A 0.052(5) 0.061(5) 0.055(7) -0.025(4) 0.024(4) -0.034(4)
F1B 0.022(7) 0.131(18) 0.114(16) -0.100(14) -0.038(10) 0.035(9)
F2B 0.014(6) 0.024(6) 0.053(10) -0.007(6) -0.012(5) 0.005(5)
F3B 0.105(15) 0.126(14) 0.039(7) 0.003(10) 0.005(9) -0.099(12)
F4B 0.045(16) 0.065(14) 0.049(14) 0.026(10) -0.015(10) -0.035(12)
F5B 0.019(9) 0.054(7) 0.038(8) -0.029(6) 0.004(8) -0.012(8)
F6B 0.041(12) 0.079(16) 0.043(11) -0.046(11) -0.027(10) 0.018(10)
C68 0.033(3) 0.030(3) 0.039(3) -0.012(2) -0.002(2) -0.007(2)
Cl1 0.0411(8) 0.0396(7) 0.0335(7) -0.0108(6) -0.0058(6) -0.0016(6)
Cl2 0.0499(9) 0.0411(8) 0.0346(7) -0.0179(6) -0.0009(6) -0.0072(7)
C69 0.062(4) 0.036(3) 0.050(4) -0.015(3) -0.025(3) 0.008(3)
Cl3 0.0637(13) 0.0627(12) 0.1253(18) 0.0073(12) -0.0540(13) -0.0202(10)
Cl4 0.0794(15) 0.1246(19) 0.0641(12) -0.0613(13) -0.0308(11) 0.0410(13)
Cl5 0.1077(17) 0.0683(12) 0.0769(13) -0.0270(11) -0.0237(12) -0.0317(12)
C70A 0.068(9) 0.058(7) 0.044(6) -0.012(5) -0.013(5) -0.021(6)
Cl6A 0.135(5) 0.090(3) 0.052(2) -0.019(2) 0.029(3) -0.068(3)
C70B 0.042(15) 0.073(19) 0.20(4) -0.05(2) -0.018(18) 0.007(13)
Cl6B 0.052(4) 0.102(6) 0.091(6) -0.042(6) 0.007(3) -0.029(4)

loop_
_atom_type_symbol
_atom_type_description
_atom_type_scat_dispersion_real
_atom_type_scat_dispersion_imag
_atom_type_scat_source
C C 0.0033 0.0016 'International Tables Vol C Tables 4.2.6.8 and 6.1.1.4'
H H 0.0000 0.0000 'International Tables Vol C Tables 4.2.6.8 and 6.1.1.4'
N N 0.0061 0.0033 'International Tables Vol C Tables 4.2.6.8 and 6.1.1.4'
O O 0.0106 0.0060 'International Tables Vol C Tables 4.2.6.8 and 6.1.1.4'
P P 0.1023 0.0942 'International Tables Vol C Tables 4.2.6.8 and 6.1.1.4'
S S 0.1246 0.1234 'International Tables Vol C Tables 4.2.6.8 and 6.1.1.4'
Rh Rh -1.1178 0.9187 'International Tables Vol C Tables 4.2.6.8 and 6.1.1.4'
Cl Cl 0.1484 0.1585 'International Tables Vol C Tables 4.2.6.8 and 6.1.1.4'
F F 0.0171 0.0103 'International Tables Vol C Tables 4.2.6.8 and 6.1.1.4'

loop_
_geom_angle_atom_site_label_1
_geom_angle_atom_site_label_2
_geom_angle_atom_site_label_3
_geom_angle
C11 Rh1 N4 175.69(17)
C11 Rh1 P1 86.90(13)
N4 Rh1 P1 90.97(10)
C11 Rh1 S1 94.07(14)
N4 Rh1 S1 88.47(10)
P1 Rh1 S1 173.53(4)
C11 Rh1 Rh3 97.13(14)
N4 Rh1 Rh3 87.17(10)
P1 Rh1 Rh3 124.36(4)
S1 Rh1 Rh3 49.18(4)
C11 Rh1 Rh2 129.41(14)
N4 Rh1 Rh2 54.55(10)
P1 Rh1 Rh2 130.77(4)
S1 Rh1 Rh2 44.72(3)
Rh3 Rh1 Rh2 36.55(2)
C12 Rh2 N1 176.84(16)
C12 Rh2 P2 92.71(13)
N1 Rh2 P2 89.68(10)
C12 Rh2 S2 89.65(13)
N1 Rh2 S2 88.10(10)
P2 Rh2 S2 175.64(4)
C12 Rh2 Rh3 91.03(13)
N1 Rh2 Rh3 85.82(9)
P2 Rh2 Rh3 133.68(4)
S2 Rh2 Rh3 49.86(3)
C12 Rh2 Rh1 122.45(13)
N1 Rh2 Rh1 54.50(9)
P2 Rh2 Rh1 137.13(4)
S2 Rh2 Rh1 43.05(3)
Rh3 Rh2 Rh1 36.778(17)
C13 Rh3 P3 86.68(14)
C13 Rh3 S1 168.24(14)
P3 Rh3 S1 90.57(4)
C13 Rh3 S2 86.61(14)
P3 Rh3 S2 166.34(4)
S1 Rh3 S2 98.30(4)
C13 Rh3 Rh2 107.89(14)
P3 Rh3 Rh2 121.38(4)
S1 Rh3 Rh2 83.27(4)
S2 Rh3 Rh2 50.20(3)
C13 Rh3 Rh1 121.12(15)
P3 Rh3 Rh1 112.91(4)
S1 Rh3 Rh1 49.96(3)
S2 Rh3 Rh1 80.73(3)
Rh2 Rh3 Rh1 106.68(3)
C26 P1 C20 106.6(2)
C26 P1 C14 103.9(2)
C20 P1 C14 104.1(2)
C26 P1 Rh1 109.76(14)
C20 P1 Rh1 115.96(15)
C14 P1 Rh1 115.48(14)
C44 P2 C32 106.0(2)
C44 P2 C38 102.5(2)
C32 P2 C38 102.6(2)
C44 P2 Rh2 111.71(15)
C32 P2 Rh2 112.15(15)
C38 P2 Rh2 120.49(15)
C50 P3 C62 106.4(2)
C50 P3 C56 103.8(2)
C62 P3 C56 103.07(19)
C50 P3 Rh3 112.51(15)
C62 P3 Rh3 113.86(14)
C56 P3 Rh3 116.08(14)
C1 S1 Rh3 109.70(15)
C1 S1 Rh1 102.30(14)
Rh3 S1 Rh1 80.86(4)
C6 S2 Rh3 111.84(14)
C6 S2 Rh2 102.23(13)
Rh3 S2 Rh2 79.94(4)
C1 N1 N2 108.9(3)
C1 N1 Rh2 128.0(3)
N2 N1 Rh2 123.1(3)
C2 N2 N1 106.2(3)
C1 N3 C2 105.5(3)
C1 N3 C4 126.9(3)
C2 N3 C4 127.6(3)
C6 N4 N5 108.5(3)
C6 N4 Rh1 127.1(3)
N5 N4 Rh1 124.4(3)
C7 N5 N4 106.3(4)
C6 N6 C7 105.9(3)
C6 N6 C9 126.4(4)
C7 N6 C9 127.7(4)
N1 C1 N3 108.9(3)
N1 C1 S1 128.4(3)
N3 C1 S1 122.7(3)
N2 C2 N3 110.5(3)
N2 C2 C3 125.4(4)
N3 C2 C3 124.1(4)
C2 C3 H3A 109.5
C2 C3 H3B 109.5
H3A C3 H3B 109.5
C2 C3 H3C 109.5
H3A C3 H3C 109.5
H3B C3 H3C 109.5
N3 C4 C5 112.3(4)
N3 C4 H4A 109.2
C5 C4 H4A 109.2
N3 C4 H4B 109.2
C5 C4 H4B 109.2
H4A C4 H4B 107.9
C4 C5 H5A 109.5
C4 C5 H5B 109.5
H5A C5 H5B 109.5
C4 C5 H5C 109.5
H5A C5 H5C 109.5
H5B C5 H5C 109.5
N4 C6 N6 109.2(4)
N4 C6 S2 126.5(3)
N6 C6 S2 124.3(3)
N5 C7 N6 110.1(4)
N5 C7 C8 124.9(4)
N6 C7 C8 124.9(4)
C7 C8 H8A 109.5
C7 C8 H8B 109.5
H8A C8 H8B 109.5
C7 C8 H8C 109.5
H8A C8 H8C 109.5
H8B C8 H8C 109.5
N6 C9 C10 111.8(4)
N6 C9 H9A 109.3
C10 C9 H9A 109.3
N6 C9 H9B 109.3
C10 C9 H9B 109.3
H9A C9 H9B 107.9
C9 C10 H10A 109.5
C9 C10 H10B 109.5
H10A C10 H10B 109.5
C9 C10 H10C 109.5
H10A C10 H10C 109.5
H10B C10 H10C 109.5
O1 C11 Rh1 176.1(4)
O2 C12 Rh2 175.9(4)
O3 C13 Rh3 175.6(4)
C15 C14 C19 118.8(4)
C15 C14 P1 120.3(4)
C19 C14 P1 120.7(4)
C16 C15 C14 120.8(5)
C16 C15 H15 119.6
C14 C15 H15 119.6
C17 C16 C15 120.3(5)
C17 C16 H16 119.8
C15 C16 H16 119.8
C16 C17 C18 120.1(5)
C16 C17 H17 120.0
C18 C17 H17 120.0
C17 C18 C19 120.1(5)
C17 C18 H18 120.0
C19 C18 H18 120.0
C18 C19 C14 120.0(5)
C18 C19 H19 120.0
C14 C19 H19 120.0
C25 C20 C21 118.6(4)
C25 C20 P1 122.3(3)
C21 C20 P1 119.1(3)
C22 C21 C20 120.5(4)
C22 C21 H21 119.8
C20 C21 H21 119.8
C21 C22 C23 120.2(5)
C21 C22 H22 119.9
C23 C22 H22 119.9
C22 C23 C24 119.8(5)
C22 C23 H23 120.1
C24 C23 H23 120.1
C25 C24 C23 120.3(4)
C25 C24 H24 119.9
C23 C24 H24 119.9
C24 C25 C20 120.5(4)
C24 C25 H25 119.7
C20 C25 H25 119.7
C31 C26 C27 119.2(4)
C31 C26 P1 124.4(3)
C27 C26 P1 116.4(3)
C28 C27 C26 120.2(4)
C28 C27 H27 119.9
C26 C27 H27 119.9
C29 C28 C27 120.0(5)
C29 C28 H28 120.0
C27 C28 H28 120.0
C28 C29 C30 120.5(4)
C28 C29 H29 119.8
C30 C29 H29 119.8
C29 C30 C31 120.3(4)
C29 C30 H30 119.8
C31 C30 H30 119.8
C30 C31 C26 119.8(5)
C30 C31 H31 120.1
C26 C31 H31 120.1
C33 C32 C37 119.7(4)
C33 C32 P2 118.5(3)
C37 C32 P2 121.8(4)
C34 C33 C32 120.4(4)
C34 C33 H33 119.8
C32 C33 H33 119.8
C35 C34 C33 119.9(5)
C35 C34 H34 120.0
C33 C34 H34 120.0
C34 C35 C36 120.4(4)
C34 C35 H35 119.8
C36 C35 H35 119.8
C35 C36 C37 120.5(5)
C35 C36 H36 119.8
C37 C36 H36 119.8
C36 C37 C32 119.2(5)
C36 C37 H37 120.4
C32 C37 H37 120.4
C39 C38 C43 119.0(5)
C39 C38 P2 119.5(4)
C43 C38 P2 121.4(4)
C40 C39 C38 119.8(5)
C40 C39 H39 120.1
C38 C39 H39 120.1
C41 C40 C39 120.6(6)
C41 C40 H40 119.7
C39 C40 H40 119.7
C42 C41 C40 119.9(5)
C42 C41 H41 120.0
C40 C41 H41 120.0
C41 C42 C43 120.2(6)
C41 C42 H42 119.9
C43 C42 H42 119.9
C42 C43 C38 120.3(5)
C42 C43 H43 119.8
C38 C43 H43 119.8
C45 C44 C49 118.6(4)
C45 C44 P2 123.2(4)
C49 C44 P2 118.3(3)
C46 C45 C44 120.6(4)
C46 C45 H45 119.7
C44 C45 H45 119.7
C45 C46 C47 120.6(4)
C45 C46 H46 119.7
C47 C46 H46 119.7
C48 C47 C46 119.2(4)
C48 C47 H47 120.4
C46 C47 H47 120.4
C47 C48 C49 120.1(4)
C47 C48 H48 119.9
C49 C48 H48 119.9
C48 C49 C44 120.9(4)
C48 C49 H49 119.5
C44 C49 H49 119.5
C51 C50 C55 117.8(4)
C51 C50 P3 119.8(3)
C55 C50 P3 122.4(4)
C52 C51 C50 121.2(4)
C52 C51 H51 119.4
C50 C51 H51 119.4
C53 C52 C51 120.5(5)
C53 C52 H52 119.7
C51 C52 H52 119.7
C52 C53 C54 119.5(5)
C52 C53 H53 120.2
C54 C53 H53 120.2
C53 C54 C55 120.6(5)
C53 C54 H54 119.7
C55 C54 H54 119.7
C54 C55 C50 120.3(5)
C54 C55 H55 119.8
C50 C55 H55 119.8
C61 C56 C57 119.8(4)
C61 C56 P3 119.3(3)
C57 C56 P3 120.6(3)
C58 C57 C56 119.5(4)
C58 C57 H57 120.2
C56 C57 H57 120.2
C59 C58 C57 120.8(4)
C59 C58 H58 119.6
C57 C58 H58 119.6
C58 C59 C60 119.8(4)
C58 C59 H59 120.1
C60 C59 H59 120.1
C59 C60 C61 120.2(5)
C59 C60 H60 119.9
C61 C60 H60 119.9
C56 C61 C60 119.8(4)
C56 C61 H61 120.1
C60 C61 H61 120.1
C63 C62 C67 118.6(4)
C63 C62 P3 123.8(3)
C67 C62 P3 117.6(3)
C62 C63 C64 120.6(4)
C62 C63 H63 119.7
C64 C63 H63 119.7
C63 C64 C65 120.3(4)
C63 C64 H64 119.9
C65 C64 H64 119.9
C66 C65 C64 119.5(4)
C66 C65 H65 120.3
C64 C65 H65 120.3
C67 C66 C65 120.2(4)
C67 C66 H66 119.9
C65 C66 H66 119.9
C66 C67 C62 120.8(4)
C66 C67 H67 119.6
C62 C67 H67 119.6
F4B P4 F1B 95.4(13)
F4B P4 F2A 108.7(10)
F1B P4 F2A 155.0(9)
F4B P4 F3A 156.3(10)
F1B P4 F3A 64.6(8)
F2A P4 F3A 93.1(5)
F4B P4 F5A 96.3(16)
F1B P4 F5A 76.8(8)
F2A P4 F5A 93.4(8)
F3A P4 F5A 91.4(6)
F4B P4 F6B 94.7(17)
F1B P4 F6B 96.7(11)
F2A P4 F6B 88.2(11)
F3A P4 F6B 76.3(10)
F5A P4 F6B 167.7(11)
F4B P4 F6A 82.4(15)
F1B P4 F6A 98.3(9)
F2A P4 F6A 91.7(8)
F3A P4 F6A 87.9(6)
F5A P4 F6A 174.9(9)
F6B P4 F6A 12.3(14)
F4B P4 F4A 17.4(13)
F1B P4 F4A 110.6(9)
F2A P4 F4A 92.4(6)
F3A P4 F4A 173.5(6)
F5A P4 F4A 91.7(9)
F6B P4 F4A 100.5(12)
F6A P4 F4A 88.5(9)
F4B P4 F1A 70.5(10)
F1B P4 F1A 26.3(9)
F2A P4 F1A 178.1(7)
F3A P4 F1A 87.4(4)
F5A P4 F1A 88.3(8)
F6B P4 F1A 90.2(11)
F6A P4 F1A 86.5(8)
F4A P4 F1A 86.9(6)
F4B P4 F3B 171.0(12)
F1B P4 F3B 92.5(10)
F2A P4 F3B 63.0(8)
F3A P4 F3B 32.7(7)
F5A P4 F3B 81.3(9)
F6B P4 F3B 88.6(12)
F6A P4 F3B 100.7(8)
F4A P4 F3B 153.7(9)
F1A P4 F3B 117.9(8)
F4B P4 F5B 89.5(17)
F1B P4 F5B 92.4(10)
F2A P4 F5B 81.4(11)
F3A P4 F5B 103.2(9)
F5A P4 F5B 16.5(8)
F6B P4 F5B 169.6(14)
F6A P4 F5B 167.1(9)
F4A P4 F5B 80.9(11)
F1A P4 F5B 100.2(10)
F3B P4 F5B 85.9(12)
F4B P4 F2B 89.2(11)
F1B P4 F2B 175.2(10)
F2A P4 F2B 20.2(6)
F3A P4 F2B 111.3(7)
F5A P4 F2B 101.3(9)
F6B P4 F2B 84.3(12)
F6A P4 F2B 83.7(10)
F4A P4 F2B 73.7(8)
F1A P4 F2B 158.5(6)
F3B P4 F2B 82.8(8)
F5B P4 F2B 86.2(11)
Cl1 C68 Cl2 110.9(3)
Cl1 C68 H68A 109.5
Cl2 C68 H68A 109.5
Cl1 C68 H68B 109.5
Cl2 C68 H68B 109.5
H68A C68 H68B 108.1
Cl4 C69 Cl3 109.4(4)
Cl4 C69 H69A 109.8
Cl3 C69 H69A 109.8
Cl4 C69 H69B 109.8
Cl3 C69 H69B 109.8
H69A C69 H69B 108.2
C70B Cl5 C70A 34.8(11)
Cl6A C70A Cl5 114.9(6)
Cl6A C70A H70A 108.5
Cl5 C70A H70A 108.5
Cl6A C70A H70B 108.5
Cl5 C70A H70B 108.5
H70A C70A H70B 107.5
Cl5 C70B Cl6B 112.9(15)
Cl5 C70B H70C 109.0
Cl6B C70B H70C 109.0
Cl5 C70B H70D 109.0
Cl6B C70B H70D 109.0
H70C C70B H70D 107.8

loop_
_geom_bond_atom_site_label_1
_geom_bond_atom_site_label_2
_geom_bond_distance
Rh1 C11 1.834(5)
Rh1 N4 2.090(3)
Rh1 P1 2.2777(12)
Rh1 S1 2.4327(12)
Rh1 Rh3 3.1370(11)
Rh1 Rh2 5.0192(17)
Rh2 C12 1.838(4)
Rh2 N1 2.093(3)
Rh2 P2 2.2871(13)
Rh2 S2 2.4344(12)
Rh2 Rh3 3.1200(12)
Rh3 C13 1.846(5)
Rh3 P3 2.2882(12)
Rh3 S1 2.4044(15)
Rh3 S2 2.4225(12)
P1 C26 1.834(4)
P1 C20 1.835(5)
P1 C14 1.838(4)
P2 C44 1.832(5)
P2 C32 1.841(4)
P2 C38 1.843(5)
P3 C50 1.826(5)
P3 C62 1.838(4)
P3 C56 1.847(5)
S1 C1 1.746(4)
S2 C6 1.756(4)
N1 C1 1.324(5)
N1 N2 1.396(4)
N2 C2 1.316(5)
N3 C1 1.369(5)
N3 C2 1.383(5)
N3 C4 1.493(5)
N4 C6 1.326(5)
N4 N5 1.388(5)
N5 C7 1.328(5)
N6 C6 1.363(5)
N6 C7 1.372(5)
N6 C9 1.485(5)
O1 C11 1.156(5)
O2 C12 1.144(5)
O3 C13 1.144(5)
C2 C3 1.486(6)
C3 H3A 0.9800
C3 H3B 0.9800
C3 H3C 0.9800
C4 C5 1.518(6)
C4 H4A 0.9900
C4 H4B 0.9900
C5 H5A 0.9800
C5 H5B 0.9800
C5 H5C 0.9800
C7 C8 1.476(6)
C8 H8A 0.9800
C8 H8B 0.9800
C8 H8C 0.9800
C9 C10 1.524(7)
C9 H9A 0.9900
C9 H9B 0.9900
C10 H10A 0.9800
C10 H10B 0.9800
C10 H10C 0.9800
C14 C15 1.391(6)
C14 C19 1.407(7)
C15 C16 1.386(7)
C15 H15 0.9500
C16 C17 1.377(8)
C16 H16 0.9500
C17 C18 1.390(8)
C17 H17 0.9500
C18 C19 1.392(7)
C18 H18 0.9500
C19 H19 0.9500
C20 C25 1.409(6)
C20 C21 1.410(6)
C21 C22 1.385(6)
C21 H21 0.9500
C22 C23 1.395(7)
C22 H22 0.9500
C23 C24 1.398(7)
C23 H23 0.9500
C24 C25 1.381(6)
C24 H24 0.9500
C25 H25 0.9500
C26 C31 1.399(6)
C26 C27 1.413(6)
C27 C28 1.390(6)
C27 H27 0.9500
C28 C29 1.381(7)
C28 H28 0.9500
C29 C30 1.390(7)
C29 H29 0.9500
C30 C31 1.394(6)
C30 H30 0.9500
C31 H31 0.9500
C32 C33 1.406(6)
C32 C37 1.413(6)
C33 C34 1.396(6)
C33 H33 0.9500
C34 C35 1.392(7)
C34 H34 0.9500
C35 C36 1.395(7)
C35 H35 0.9500
C36 C37 1.405(6)
C36 H36 0.9500
C37 H37 0.9500
C38 C39 1.394(7)
C38 C43 1.403(7)
C39 C40 1.392(7)
C39 H39 0.9500
C40 C41 1.389(9)
C40 H40 0.9500
C41 C42 1.373(8)
C41 H41 0.9500
C42 C43 1.393(7)
C42 H42 0.9500
C43 H43 0.9500
C44 C45 1.393(6)
C44 C49 1.405(6)
C45 C46 1.390(7)
C45 H45 0.9500
C46 C47 1.403(7)
C46 H46 0.9500
C47 C48 1.388(6)
C47 H47 0.9500
C48 C49 1.395(6)
C48 H48 0.9500
C49 H49 0.9500
C50 C51 1.397(6)
C50 C55 1.412(6)
C51 C52 1.395(7)
C51 H51 0.9500
C52 C53 1.374(7)
C52 H52 0.9500
C53 C54 1.389(7)
C53 H53 0.9500
C54 C55 1.395(7)
C54 H54 0.9500
C55 H55 0.9500
C56 C61 1.395(6)
C56 C57 1.402(6)
C57 C58 1.392(6)
C57 H57 0.9500
C58 C59 1.386(7)
C58 H58 0.9500
C59 C60 1.389(6)
C59 H59 0.9500
C60 C61 1.400(6)
C60 H60 0.9500
C61 H61 0.9500
C62 C63 1.385(6)
C62 C67 1.407(6)
C63 C64 1.388(6)
C63 H63 0.9500
C64 C65 1.395(7)
C64 H64 0.9500
C65 C66 1.387(7)
C65 H65 0.9500
C66 C67 1.379(6)
C66 H66 0.9500
C67 H67 0.9500
P4 F4B 1.46(3)
P4 F1B 1.486(17)
P4 F2A 1.521(12)
P4 F3A 1.584(8)
P4 F5A 1.594(19)
P4 F6B 1.61(3)
P4 F6A 1.618(18)
P4 F4A 1.633(14)
P4 F1A 1.647(11)
P4 F3B 1.656(14)
P4 F5B 1.67(3)
P4 F2B 1.692(18)
C68 Cl1 1.785(5)
C68 Cl2 1.784(5)
C68 H68A 0.9900
C68 H68B 0.9900
C69 Cl4 1.765(6)
C69 Cl3 1.781(7)
C69 H69A 0.9900
C69 H69B 0.9900
Cl5 C70B 1.65(3)
Cl5 C70A 1.752(11)
C70A Cl6A 1.742(11)
C70A H70A 0.9900
C70A H70B 0.9900
C70B Cl6B 1.82(3)
C70B H70C 0.9900
C70B H70D 0.9900

loop_
_geom_torsion_atom_site_label_1
_geom_torsion_atom_site_label_2
_geom_torsion_atom_site_label_3
_geom_torsion_atom_site_label_4
_geom_torsion
C11 Rh1 Rh2 C12 68.4(2)
N4 Rh1 Rh2 C12 -113.76(19)
P1 Rh1 Rh2 C12 -59.66(16)
S1 Rh1 Rh2 C12 113.99(16)
Rh3 Rh1 Rh2 C12 35.40(16)
C11 Rh1 Rh2 N1 -110.6(2)
N4 Rh1 Rh2 N1 67.25(16)
P1 Rh1 Rh2 N1 121.35(12)
S1 Rh1 Rh2 N1 -65.00(12)
Rh3 Rh1 Rh2 N1 -143.59(12)
C11 Rh1 Rh2 P2 -71.76(17)
N4 Rh1 Rh2 P2 106.11(12)
P1 Rh1 Rh2 P2 160.21(6)
S1 Rh1 Rh2 P2 -26.14(6)
Rh3 Rh1 Rh2 P2 -104.74(5)
C11 Rh1 Rh2 S2 114.63(17)
N4 Rh1 Rh2 S2 -67.50(12)
P1 Rh1 Rh2 S2 -13.40(5)
S1 Rh1 Rh2 S2 160.25(5)
Rh3 Rh1 Rh2 S2 81.66(5)
C11 Rh1 Rh2 Rh3 32.97(17)
N4 Rh1 Rh2 Rh3 -149.16(11)
P1 Rh1 Rh2 Rh3 -95.06(5)
S1 Rh1 Rh2 Rh3 78.59(5)
C12 Rh2 Rh3 C13 -19.2(2)
N1 Rh2 Rh3 C13 160.56(17)
P2 Rh2 Rh3 C13 -113.89(15)
S2 Rh2 Rh3 C13 69.52(15)
Rh1 Rh2 Rh3 C13 131.58(15)
C12 Rh2 Rh3 P3 78.07(14)
N1 Rh2 Rh3 P3 -102.22(10)
P2 Rh2 Rh3 P3 -16.67(6)
S2 Rh2 Rh3 P3 166.74(5)
Rh1 Rh2 Rh3 P3 -131.20(4)
C12 Rh2 Rh3 S1 164.62(14)
N1 Rh2 Rh3 S1 -15.66(10)
P2 Rh2 Rh3 S1 69.89(6)
S2 Rh2 Rh3 S1 -106.70(5)
Rh1 Rh2 Rh3 S1 -44.64(3)
C12 Rh2 Rh3 S2 -88.67(14)
N1 Rh2 Rh3 S2 91.04(10)
P2 Rh2 Rh3 S2 176.59(6)
Rh1 Rh2 Rh3 S2 62.06(4)
C12 Rh2 Rh3 Rh1 -150.74(13)
N1 Rh2 Rh3 Rh1 28.98(9)
P2 Rh2 Rh3 Rh1 114.53(5)
S2 Rh2 Rh3 Rh1 -62.06(4)
C11 Rh1 Rh3 C13 81.3(2)
N4 Rh1 Rh3 C13 -99.03(18)
P1 Rh1 Rh3 C13 -9.79(16)
S1 Rh1 Rh3 C13 170.55(16)
Rh2 Rh1 Rh3 C13 -123.75(16)
C11 Rh1 Rh3 P3 -19.15(13)
N4 Rh1 Rh3 P3 160.50(9)
P1 Rh1 Rh3 P3 -110.26(5)
S1 Rh1 Rh3 P3 70.07(5)
Rh2 Rh1 Rh3 P3 135.78(4)
C11 Rh1 Rh3 S1 -89.22(13)
N4 Rh1 Rh3 S1 90.43(10)
P1 Rh1 Rh3 S1 179.66(5)
Rh2 Rh1 Rh3 S1 65.71(4)
C11 Rh1 Rh3 S2 161.62(13)
N4 Rh1 Rh3 S2 -18.73(9)
P1 Rh1 Rh3 S2 70.51(5)
S1 Rh1 Rh3 S2 -109.16(5)
Rh2 Rh1 Rh3 S2 -43.45(3)
C11 Rh1 Rh3 Rh2 -154.93(13)
N4 Rh1 Rh3 Rh2 24.72(9)
P1 Rh1 Rh3 Rh2 113.96(4)
S1 Rh1 Rh3 Rh2 -65.71(4)
C11 Rh1 P1 C26 -56.8(2)
N4 Rh1 P1 C26 126.94(18)
S1 Rh1 P1 C26 42.0(4)
Rh3 Rh1 P1 C26 39.71(16)
Rh2 Rh1 P1 C26 85.64(16)
C11 Rh1 P1 C20 64.0(2)
N4 Rh1 P1 C20 -112.28(18)
S1 Rh1 P1 C20 162.8(3)
Rh3 Rh1 P1 C20 160.49(14)
Rh2 Rh1 P1 C20 -153.58(14)
C11 Rh1 P1 C14 -173.8(2)
N4 Rh1 P1 C14 9.92(19)
S1 Rh1 P1 C14 -75.0(4)
Rh3 Rh1 P1 C14 -77.31(17)
Rh2 Rh1 P1 C14 -31.38(18)
C12 Rh2 P2 C44 -148.3(2)
N1 Rh2 P2 C44 29.58(18)
S2 Rh2 P2 C44 89.0(6)
Rh3 Rh2 P2 C44 -54.33(16)
Rh1 Rh2 P2 C44 -1.13(16)
C12 Rh2 P2 C32 92.8(2)
N1 Rh2 P2 C32 -89.23(18)
S2 Rh2 P2 C32 -29.9(6)
Rh3 Rh2 P2 C32 -173.14(15)
Rh1 Rh2 P2 C32 -119.95(15)
C12 Rh2 P2 C38 -28.1(2)
N1 Rh2 P2 C38 149.8(2)
S2 Rh2 P2 C38 -150.8(5)
Rh3 Rh2 P2 C38 65.94(19)
Rh1 Rh2 P2 C38 119.13(18)
C13 Rh3 P3 C50 79.7(2)
S1 Rh3 P3 C50 -111.72(15)
S2 Rh3 P3 C50 19.0(2)
Rh2 Rh3 P3 C50 -29.26(15)
Rh1 Rh3 P3 C50 -157.76(15)
C13 Rh3 P3 C62 -41.4(2)
S1 Rh3 P3 C62 127.14(16)
S2 Rh3 P3 C62 -102.1(2)
Rh2 Rh3 P3 C62 -150.40(15)
Rh1 Rh3 P3 C62 81.10(16)
C13 Rh3 P3 C56 -160.9(2)
S1 Rh3 P3 C56 7.69(16)
S2 Rh3 P3 C56 138.4(2)
Rh2 Rh3 P3 C56 90.15(16)
Rh1 Rh3 P3 C56 -38.35(16)
C13 Rh3 S1 C1 -143.5(7)
P3 Rh3 S1 C1 140.12(15)
S2 Rh3 S1 C1 -29.47(15)
Rh2 Rh3 S1 C1 18.57(15)
Rh1 Rh3 S1 C1 -99.88(15)
C13 Rh3 S1 Rh1 -43.6(7)
P3 Rh3 S1 Rh1 -120.00(4)
S2 Rh3 S1 Rh1 70.42(4)
Rh2 Rh3 S1 Rh1 118.46(3)
C11 Rh1 S1 C1 -155.8(2)
N4 Rh1 S1 C1 20.74(18)
P1 Rh1 S1 C1 105.9(4)
Rh3 Rh1 S1 C1 108.32(15)
Rh2 Rh1 S1 C1 57.85(15)
C11 Rh1 S1 Rh3 95.91(14)
N4 Rh1 S1 Rh3 -87.58(10)
P1 Rh1 S1 Rh3 -2.5(4)
Rh2 Rh1 S1 Rh3 -50.47(3)
C13 Rh3 S2 C6 144.0(2)
P3 Rh3 S2 C6 -155.27(19)
S1 Rh3 S2 C6 -25.24(14)
Rh2 Rh3 S2 C6 -99.24(15)
Rh1 Rh3 S2 C6 21.72(14)
C13 Rh3 S2 Rh2 -116.74(15)
P3 Rh3 S2 Rh2 -56.02(17)
S1 Rh3 S2 Rh2 74.00(5)
Rh1 Rh3 S2 Rh2 120.96(4)
C12 Rh2 S2 C6 -157.98(19)
N1 Rh2 S2 C6 24.24(17)
P2 Rh2 S2 C6 -35.2(6)
Rh3 Rh2 S2 C6 110.37(15)
Rh1 Rh2 S2 C6 59.58(14)
C12 Rh2 S2 Rh3 91.64(13)
N1 Rh2 S2 Rh3 -86.13(10)
P2 Rh2 S2 Rh3 -145.6(5)
Rh1 Rh2 S2 Rh3 -50.79(3)
C12 Rh2 N1 C1 19(3)
P2 Rh2 N1 C1 -120.0(3)
S2 Rh2 N1 C1 63.7(3)
Rh3 Rh2 N1 C1 13.8(3)
Rh1 Rh2 N1 C1 34.7(3)
C12 Rh2 N1 N2 -163(3)
P2 Rh2 N1 N2 58.4(3)
S2 Rh2 N1 N2 -117.8(3)
Rh3 Rh2 N1 N2 -167.7(3)
Rh1 Rh2 N1 N2 -146.8(3)
C1 N1 N2 C2 -0.2(4)
Rh2 N1 N2 C2 -178.9(3)
C11 Rh1 N4 C6 -167(2)
P1 Rh1 N4 C6 -106.4(3)
S1 Rh1 N4 C6 67.1(3)
Rh3 Rh1 N4 C6 17.9(3)
Rh2 Rh1 N4 C6 35.7(3)
C11 Rh1 N4 N5 14(2)
P1 Rh1 N4 N5 74.6(3)
S1 Rh1 N4 N5 -111.9(3)
Rh3 Rh1 N4 N5 -161.1(3)
Rh2 Rh1 N4 N5 -143.3(3)
C6 N4 N5 C7 1.2(4)
Rh1 N4 N5 C7 -179.7(3)
N2 N1 C1 N3 0.6(4)
Rh2 N1 C1 N3 179.3(3)
N2 N1 C1 S1 -179.1(3)
Rh2 N1 C1 S1 -0.4(6)
C2 N3 C1 N1 -0.8(4)
C4 N3 C1 N1 177.3(4)
C2 N3 C1 S1 178.9(3)
C4 N3 C1 S1 -3.0(6)
Rh3 S1 C1 N1 -18.5(4)
Rh1 S1 C1 N1 -103.1(4)
Rh3 S1 C1 N3 161.8(3)
Rh1 S1 C1 N3 77.3(3)
N1 N2 C2 N3 -0.3(5)
N1 N2 C2 C3 -178.9(4)
C1 N3 C2 N2 0.7(5)
C4 N3 C2 N2 -177.3(4)
C1 N3 C2 C3 179.3(4)
C4 N3 C2 C3 1.3(7)
C1 N3 C4 C5 82.7(5)
C2 N3 C4 C5 -99.6(5)
N5 N4 C6 N6 -1.8(4)
Rh1 N4 C6 N6 179.1(2)
N5 N4 C6 S2 175.9(3)
Rh1 N4 C6 S2 -3.2(5)
C7 N6 C6 N4 1.6(4)
C9 N6 C6 N4 -179.7(4)
C7 N6 C6 S2 -176.1(3)
C9 N6 C6 S2 2.6(6)
Rh3 S2 C6 N4 -20.2(4)
Rh2 S2 C6 N4 -104.1(3)
Rh3 S2 C6 N6 157.1(3)
Rh2 S2 C6 N6 73.2(3)
N4 N5 C7 N6 -0.1(4)
N4 N5 C7 C8 179.3(4)
C6 N6 C7 N5 -0.9(5)
C9 N6 C7 N5 -179.6(4)
C6 N6 C7 C8 179.6(4)
C9 N6 C7 C8 1.0(7)
C6 N6 C9 C10 86.3(5)
C7 N6 C9 C10 -95.3(5)
N4 Rh1 C11 O1 36(7)
P1 Rh1 C11 O1 -24(6)
S1 Rh1 C11 O1 162(6)
Rh3 Rh1 C11 O1 -148(6)
Rh2 Rh1 C11 O1 -167(6)
N1 Rh2 C12 O2 -5(8)
P2 Rh2 C12 O2 134(6)
S2 Rh2 C12 O2 -49(6)
Rh3 Rh2 C12 O2 1(6)
Rh1 Rh2 C12 O2 -20(6)
P3 Rh3 C13 O3 104(5)
S1 Rh3 C13 O3 28(6)
S2 Rh3 C13 O3 -87(5)
Rh2 Rh3 C13 O3 -134(5)
Rh1 Rh3 C13 O3 -10(5)
C26 P1 C14 C15 150.5(4)
C20 P1 C14 C15 39.0(4)
Rh1 P1 C14 C15 -89.3(4)
C26 P1 C14 C19 -34.5(4)
C20 P1 C14 C19 -146.0(4)
Rh1 P1 C14 C19 85.7(4)
C19 C14 C15 C16 0.2(7)
P1 C14 C15 C16 175.2(4)
C14 C15 C16 C17 0.4(8)
C15 C16 C17 C18 -0.7(8)
C16 C17 C18 C19 0.5(9)
C17 C18 C19 C14 0.0(8)
C15 C14 C19 C18 -0.4(7)
P1 C14 C19 C18 -175.4(4)
C26 P1 C20 C25 -59.2(4)
C14 P1 C20 C25 50.3(4)
Rh1 P1 C20 C25 178.3(3)
C26 P1 C20 C21 120.7(3)
C14 P1 C20 C21 -129.8(3)
Rh1 P1 C20 C21 -1.8(4)
C25 C20 C21 C22 2.8(6)
P1 C20 C21 C22 -177.1(3)
C20 C21 C22 C23 0.4(7)
C21 C22 C23 C24 -2.8(7)
C22 C23 C24 C25 2.0(7)
C23 C24 C25 C20 1.2(6)
C21 C20 C25 C24 -3.6(6)
P1 C20 C25 C24 176.3(3)
C20 P1 C26 C31 15.9(4)
C14 P1 C26 C31 -93.8(4)
Rh1 P1 C26 C31 142.2(4)
C20 P1 C26 C27 -166.0(3)
C14 P1 C26 C27 84.4(4)
Rh1 P1 C26 C27 -39.7(4)
C31 C26 C27 C28 1.6(7)
P1 C26 C27 C28 -176.7(4)
C26 C27 C28 C29 -1.9(7)
C27 C28 C29 C30 1.3(7)
C28 C29 C30 C31 -0.4(7)
C29 C30 C31 C26 0.1(7)
C27 C26 C31 C30 -0.7(7)
P1 C26 C31 C30 177.4(3)
C44 P2 C32 C33 -95.0(4)
C38 P2 C32 C33 157.9(3)
Rh2 P2 C32 C33 27.1(4)
C44 P2 C32 C37 86.1(4)
C38 P2 C32 C37 -21.0(4)
Rh2 P2 C32 C37 -151.8(3)
C37 C32 C33 C34 0.5(6)
P2 C32 C33 C34 -178.4(3)
C32 C33 C34 C35 -0.2(7)
C33 C34 C35 C36 0.1(7)
C34 C35 C36 C37 -0.3(7)
C35 C36 C37 C32 0.6(7)
C33 C32 C37 C36 -0.8(7)
P2 C32 C37 C36 178.1(4)
C44 P2 C38 C39 -170.7(4)
C32 P2 C38 C39 -60.9(4)
Rh2 P2 C38 C39 64.6(4)
C44 P2 C38 C43 5.8(4)
C32 P2 C38 C43 115.5(4)
Rh2 P2 C38 C43 -119.0(3)
C43 C38 C39 C40 1.7(7)
P2 C38 C39 C40 178.2(4)
C38 C39 C40 C41 0.6(8)
C39 C40 C41 C42 -1.9(9)
C40 C41 C42 C43 0.9(8)
C41 C42 C43 C38 1.4(8)
C39 C38 C43 C42 -2.7(7)
P2 C38 C43 C42 -179.2(4)
C32 P2 C44 C45 -16.6(4)
C38 P2 C44 C45 90.7(4)
Rh2 P2 C44 C45 -139.0(3)
C32 P2 C44 C49 163.0(3)
C38 P2 C44 C49 -89.8(4)
Rh2 P2 C44 C49 40.6(4)
C49 C44 C45 C46 -0.9(7)
P2 C44 C45 C46 178.6(4)
C44 C45 C46 C47 -0.2(7)
C45 C46 C47 C48 1.4(7)
C46 C47 C48 C49 -1.4(7)
C47 C48 C49 C44 0.2(7)
C45 C44 C49 C48 1.0(7)
P2 C44 C49 C48 -178.6(3)
C62 P3 C50 C51 115.3(4)
C56 P3 C50 C51 -136.3(4)
Rh3 P3 C50 C51 -10.0(4)
C62 P3 C50 C55 -63.8(4)
C56 P3 C50 C55 44.6(4)
Rh3 P3 C50 C55 170.9(3)
C55 C50 C51 C52 0.1(7)
P3 C50 C51 C52 -179.0(4)
C50 C51 C52 C53 1.3(8)
C51 C52 C53 C54 -1.8(8)
C52 C53 C54 C55 0.9(8)
C53 C54 C55 C50 0.6(7)
C51 C50 C55 C54 -1.1(7)
P3 C50 C55 C54 178.0(4)
C50 P3 C56 C61 -148.7(3)
C62 P3 C56 C61 -37.9(4)
Rh3 P3 C56 C61 87.3(3)
C50 P3 C56 C57 37.7(4)
C62 P3 C56 C57 148.5(4)
Rh3 P3 C56 C57 -86.3(4)
C61 C56 C57 C58 -0.7(7)
P3 C56 C57 C58 172.9(3)
C56 C57 C58 C59 -0.2(7)
C57 C58 C59 C60 1.1(7)
C58 C59 C60 C61 -1.2(7)
C57 C56 C61 C60 0.6(7)
P3 C56 C61 C60 -173.0(3)
C59 C60 C61 C56 0.4(7)
C50 P3 C62 C63 15.7(4)
C56 P3 C62 C63 -93.2(4)
Rh3 P3 C62 C63 140.2(3)
C50 P3 C62 C67 -166.3(3)
C56 P3 C62 C67 84.8(4)
Rh3 P3 C62 C67 -41.8(4)
C67 C62 C63 C64 -1.3(7)
P3 C62 C63 C64 176.7(4)
C62 C63 C64 C65 -0.5(7)
C63 C64 C65 C66 1.2(7)
C64 C65 C66 C67 -0.1(7)
C65 C66 C67 C62 -1.7(7)
C63 C62 C67 C66 2.4(7)
P3 C62 C67 C66 -175.7(3)
C70B Cl5 C70A Cl6A -31.1(19)
C70A Cl5 C70B Cl6B 33.8(11)
